data_1543181
loop_
_publ_author_name
'Jeong, Jinseong'
'Park, Sehoon'
'Chang, Sukbok'

_publ_section_title
;
 Iridium-catalyzed selective 1,2-hydrosilylation of N-heterocycles
;
_journal_issue 8
_journal_name_full 'Chem. Sci.'
_journal_page_first 5362
_journal_paper_doi 10.1039/C6SC01037G
_journal_volume 7
_journal_year 2016
_chemical_formula_moiety 'C16 H11 Br N2 O3'
_chemical_formula_sum 'C16 H11 Br N2 O3'
_chemical_formula_weight 359.18
_chemical_name_systematic
; 
 ? 
;
_space_group_IT_number 14
_symmetry_cell_setting monoclinic
_symmetry_space_group_name_Hall '-P 2ybc'
_symmetry_space_group_name_H-M 'P 1 21/c 1'
_atom_sites_solution_hydrogens geom
_atom_sites_solution_primary direct
_atom_sites_solution_secondary difmap
_audit_creation_method SHELXTL
_audit_update_record
;
2016-03-05 deposited with the CCDC.
2016-04-26 downloaded from the CCDC.
;
_cell_angle_alpha 90.00
_cell_angle_beta 99.277(7)
_cell_angle_gamma 90.00
_cell_formula_units_Z 4
_cell_length_a 7.593(3)
_cell_length_b 11.744(4)
_cell_length_c 16.592(5)
_cell_measurement_reflns_used 2375
_cell_measurement_temperature 200(2)
_cell_measurement_theta_max 24.13
_cell_measurement_theta_min 2.49
_cell_volume 1460.2(9)
_computing_cell_refinement 'Bruker SMART'
_computing_data_collection 'Bruker SMART'
_computing_data_reduction 'Bruker SAINT'
_computing_molecular_graphics 'Bruker SHELXTL'
_computing_publication_material 'Bruker SHELXTL'
_computing_structure_refinement 'Bruker SHELXTL'
_computing_structure_solution 'Bruker SHELXTL'
_diffrn_ambient_temperature 200(2)
_diffrn_measured_fraction_theta_full 0.994
_diffrn_measured_fraction_theta_max 0.994
_diffrn_measurement_device_type 'CCD area detector'
_diffrn_measurement_method 'phi and omega scans'
_diffrn_radiation_monochromator graphite
_diffrn_radiation_source 'fine-focus sealed tube'
_diffrn_radiation_type MoK\a
_diffrn_radiation_wavelength 0.71073
_diffrn_reflns_av_R_equivalents 0.0461
_diffrn_reflns_av_sigmaI/netI 0.0536
_diffrn_reflns_limit_h_max 9
_diffrn_reflns_limit_h_min -9
_diffrn_reflns_limit_k_max 12
_diffrn_reflns_limit_k_min -14
_diffrn_reflns_limit_l_max 18
_diffrn_reflns_limit_l_min -20
_diffrn_reflns_number 8870
_diffrn_reflns_theta_full 26.04
_diffrn_reflns_theta_max 26.04
_diffrn_reflns_theta_min 2.13
_exptl_absorpt_coefficient_mu 2.829
_exptl_absorpt_correction_T_max 0.6928
_exptl_absorpt_correction_T_min 0.5047
_exptl_absorpt_correction_type multi-scan
_exptl_absorpt_process_details 'Bruker SADABS'
_exptl_crystal_colour Colorless
_exptl_crystal_density_diffrn 1.634
_exptl_crystal_density_method 'not measured'
_exptl_crystal_description Block
_exptl_crystal_F_000 720
_exptl_crystal_size_max 0.28
_exptl_crystal_size_mid 0.25
_exptl_crystal_size_min 0.14
_refine_diff_density_max 0.257
_refine_diff_density_min -0.375
_refine_diff_density_rms 0.061
_refine_ls_extinction_method none
_refine_ls_goodness_of_fit_ref 1.021
_refine_ls_hydrogen_treatment constr
_refine_ls_matrix_type full
_refine_ls_number_parameters 199
_refine_ls_number_reflns 2875
_refine_ls_number_restraints 0
_refine_ls_restrained_S_all 1.021
_refine_ls_R_factor_all 0.0885
_refine_ls_R_factor_gt 0.0416
_refine_ls_shift/su_max 0.000
_refine_ls_shift/su_mean 0.000
_refine_ls_structure_factor_coef Fsqd
_refine_ls_weighting_details 'calc w=1/[\s^2^(Fo^2^)+(0.0373P)^2^+0.2561P] where P=(Fo^2^+2Fc^2^)/3'
_refine_ls_weighting_scheme calc
_refine_ls_wR_factor_gt 0.0813
_refine_ls_wR_factor_ref 0.1074
_reflns_number_gt 1697
_reflns_number_total 2875
_reflns_threshold_expression >2sigma(I)
_cod_data_source_file c6sc01037g2.cif
_cod_data_source_block No2-a
_cod_depositor_comments
;
The following automatic conversions were performed:

'_symmetry_cell_setting' value 'Monoclinic' changed to 'monoclinic'
according to
/usr/data/users/saulius/crontab/automatic-downloads/rss-feeds/RSC/lib/dictionaries/cif_core.dic
dictionary named 'cif_core.dic' version 2.4.2 from 2011-04-26.

'_exptl_absorpt_correction_type' value 'Multi-scan' changed to
'multi-scan' according to
/usr/data/users/saulius/crontab/automatic-downloads/rss-feeds/RSC/lib/dictionaries/cif_core.dic
dictionary named 'cif_core.dic' version 2.4.2 from 2011-04-26.

Automatic conversion script
Id: cif_fix_values 4268 2015-11-12 08:31:59Z antanas 

 Adding full bibliography for 1543181.cif.
;
_cod_original_cell_volume 1460.3(8)
_cod_original_sg_symbol_H-M P2(1)/c
_cod_database_code 1543181

loop_
_symmetry_equiv_pos_as_xyz
'x, y, z'
'-x, y+1/2, -z+1/2'
'-x, -y, -z'
'x, -y-1/2, z-1/2'

loop_
_atom_site_label
_atom_site_type_symbol
_atom_site_fract_x
_atom_site_fract_y
_atom_site_fract_z
_atom_site_U_iso_or_equiv
_atom_site_adp_type
_atom_site_occupancy
_atom_site_symmetry_multiplicity
_atom_site_calc_flag
_atom_site_refinement_flags
C1 C 0.9500(5) 0.5709(3) 0.3047(2) 0.0484(9) Uani 1 1 d .
O1 O 0.8505(3) 0.6531(2) 0.29228(16) 0.0625(7) Uani 1 1 d .
C2 C 1.1326(5) 0.5868(3) 0.3544(2) 0.0467(8) Uani 1 1 d .
C3 C 1.1465(5) 0.6570(3) 0.4224(2) 0.0587(10) Uani 1 1 d .
H3 H 1.0419 0.6899 0.4371 0.070 Uiso 1 1 calc R
C4 C 1.3096(5) 0.6798(3) 0.4687(2) 0.0605(10) Uani 1 1 d .
H4 H 1.3180 0.7268 0.5158 0.073 Uiso 1 1 calc R
C5 C 1.4600(5) 0.6337(3) 0.4459(2) 0.0500(9) Uani 1 1 d .
C6 C 1.4516(5) 0.5674(3) 0.3774(2) 0.0576(10) Uani 1 1 d .
H6 H 1.5576 0.5378 0.3619 0.069 Uiso 1 1 calc R
N1 N 1.6350(4) 0.6562(3) 0.4972(2) 0.0619(9) Uani 1 1 d .
O2 O 1.7645(4) 0.6045(3) 0.48122(18) 0.0827(9) Uani 1 1 d .
O3 O 1.6401(4) 0.7224(3) 0.55463(19) 0.0883(10) Uani 1 1 d .
N2 N 0.9030(4) 0.4652(2) 0.27350(17) 0.0505(8) Uani 1 1 d .
C7 C 1.2885(5) 0.5442(3) 0.3316(2) 0.0559(10) Uani 1 1 d .
H7 H 1.2819 0.4986 0.2839 0.067 Uiso 1 1 calc R
C8 C 0.9914(5) 0.3589(3) 0.3068(2) 0.0634(11) Uani 1 1 d .
H8A H 1.0836 0.3773 0.3543 0.076 Uiso 1 1 calc R
H8B H 1.0512 0.3225 0.2647 0.076 Uiso 1 1 calc R
C9 C 0.8605(6) 0.2782(3) 0.3325(2) 0.0667(11) Uani 1 1 d .
H9 H 0.9001 0.2236 0.3737 0.080 Uiso 1 1 calc R
C10 C 0.6898(6) 0.2806(3) 0.2993(2) 0.0626(10) Uani 1 1 d .
H10 H 0.6088 0.2287 0.3177 0.075 Uiso 1 1 calc R
C11 C 0.6244(5) 0.3621(3) 0.2348(2) 0.0502(9) Uani 1 1 d .
C12 C 0.4562(5) 0.3533(3) 0.1876(2) 0.0556(10) Uani 1 1 d .
H12 H 0.3782 0.2931 0.1968 0.067 Uiso 1 1 calc R
C13 C 0.4037(5) 0.4325(3) 0.1277(2) 0.0544(9) Uani 1 1 d .
Br1 Br 0.16572(6) 0.42915(4) 0.06897(3) 0.0856(2) Uani 1 1 d .
C14 C 0.5174(5) 0.5178(3) 0.1100(2) 0.0557(10) Uani 1 1 d .
H14 H 0.4808 0.5692 0.0663 0.067 Uiso 1 1 calc R
C15 C 0.6848(5) 0.5272(3) 0.1568(2) 0.0566(10) Uani 1 1 d .
H15 H 0.7637 0.5858 0.1456 0.068 Uiso 1 1 calc R
C16 C 0.7376(5) 0.4512(3) 0.2201(2) 0.0485(9) Uani 1 1 d .

loop_
_atom_site_aniso_label
_atom_site_aniso_U_11
_atom_site_aniso_U_22
_atom_site_aniso_U_33
_atom_site_aniso_U_23
_atom_site_aniso_U_13
_atom_site_aniso_U_12
C1 0.048(2) 0.049(2) 0.049(2) 0.0024(18) 0.0086(17) 0.0001(19)
O1 0.0559(15) 0.0434(15) 0.0854(19) -0.0032(13) 0.0022(14) 0.0065(13)
C2 0.047(2) 0.042(2) 0.052(2) -0.0024(17) 0.0098(17) 0.0021(17)
C3 0.046(2) 0.059(3) 0.073(3) -0.016(2) 0.016(2) -0.0002(19)
C4 0.057(2) 0.062(3) 0.064(2) -0.018(2) 0.014(2) -0.004(2)
C5 0.044(2) 0.047(2) 0.059(2) 0.0038(18) 0.0080(18) -0.0032(18)
C6 0.051(2) 0.061(3) 0.064(3) 0.000(2) 0.021(2) 0.0059(19)
N1 0.053(2) 0.059(2) 0.072(2) 0.0120(19) 0.0062(18) -0.0069(18)
O2 0.0474(17) 0.104(2) 0.097(2) 0.0045(18) 0.0116(16) 0.0014(17)
O3 0.076(2) 0.081(2) 0.100(2) -0.0282(19) -0.0094(18) -0.0086(17)
N2 0.0552(19) 0.0354(17) 0.0594(19) -0.0023(14) 0.0045(15) 0.0012(14)
C7 0.056(2) 0.063(3) 0.050(2) -0.0119(18) 0.0116(19) 0.0043(19)
C8 0.065(3) 0.045(2) 0.077(3) -0.003(2) 0.003(2) 0.009(2)
C9 0.084(3) 0.047(2) 0.066(3) 0.005(2) 0.005(2) 0.004(2)
C10 0.080(3) 0.052(2) 0.058(2) 0.002(2) 0.019(2) -0.008(2)
C11 0.058(2) 0.045(2) 0.049(2) -0.0082(17) 0.0141(18) -0.0001(18)
C12 0.056(2) 0.050(2) 0.063(3) -0.008(2) 0.015(2) -0.0070(19)
C13 0.052(2) 0.055(2) 0.055(2) -0.016(2) 0.0082(18) -0.001(2)
Br1 0.0603(3) 0.0864(4) 0.1027(4) -0.0077(3) -0.0099(3) -0.0040(2)
C14 0.065(3) 0.050(2) 0.051(2) 0.0018(18) 0.007(2) 0.000(2)
C15 0.059(2) 0.053(2) 0.057(2) 0.0004(19) 0.007(2) -0.0050(19)
C16 0.052(2) 0.042(2) 0.052(2) -0.0050(17) 0.0069(18) 0.0003(17)

loop_
_atom_type_symbol
_atom_type_description
_atom_type_scat_dispersion_real
_atom_type_scat_dispersion_imag
_atom_type_scat_source
C C 0.0033 0.0016 'International Tables Vol C Tables 4.2.6.8 and 6.1.1.4'
H H 0.0000 0.0000 'International Tables Vol C Tables 4.2.6.8 and 6.1.1.4'
N N 0.0061 0.0033 'International Tables Vol C Tables 4.2.6.8 and 6.1.1.4'
O O 0.0106 0.0060 'International Tables Vol C Tables 4.2.6.8 and 6.1.1.4'
Br Br -0.2901 2.4595 'International Tables Vol C Tables 4.2.6.8 and 6.1.1.4'

loop_
_geom_angle_atom_site_label_1
_geom_angle_atom_site_label_2
_geom_angle_atom_site_label_3
_geom_angle
O1 C1 N2 122.4(3)
O1 C1 C2 118.9(3)
N2 C1 C2 118.7(3)
C3 C2 C7 118.5(3)
C3 C2 C1 117.5(3)
C7 C2 C1 123.7(3)
C4 C3 C2 120.9(3)
C4 C3 H3 119.5
C2 C3 H3 119.5
C5 C4 C3 119.0(3)
C5 C4 H4 120.5
C3 C4 H4 120.5
C6 C5 C4 121.6(3)
C6 C5 N1 119.7(3)
C4 C5 N1 118.8(3)
C5 C6 C7 119.3(3)
C5 C6 H6 120.4
C7 C6 H6 120.4
O2 N1 O3 124.0(3)
O2 N1 C5 117.8(4)
O3 N1 C5 118.2(3)
C1 N2 C16 119.3(3)
C1 N2 C8 123.2(3)
C16 N2 C8 115.8(3)
C6 C7 C2 120.6(3)
C6 C7 H7 119.7
C2 C7 H7 119.7
N2 C8 C9 111.2(3)
N2 C8 H8A 109.4
C9 C8 H8A 109.4
N2 C8 H8B 109.4
C9 C8 H8B 109.4
H8A C8 H8B 108.0
C10 C9 C8 121.5(4)
C10 C9 H9 119.2
C8 C9 H9 119.2
C9 C10 C11 120.8(4)
C9 C10 H10 119.6
C11 C10 H10 119.6
C12 C11 C16 119.4(3)
C12 C11 C10 122.4(3)
C16 C11 C10 118.1(3)
C13 C12 C11 119.4(3)
C13 C12 H12 120.3
C11 C12 H12 120.3
C12 C13 C14 121.7(3)
C12 C13 Br1 119.7(3)
C14 C13 Br1 118.5(3)
C15 C14 C13 119.1(3)
C15 C14 H14 120.4
C13 C14 H14 120.4
C14 C15 C16 120.1(4)
C14 C15 H15 120.0
C16 C15 H15 120.0
C15 C16 C11 120.2(3)
C15 C16 N2 121.0(3)
C11 C16 N2 118.8(3)

loop_
_geom_bond_atom_site_label_1
_geom_bond_atom_site_label_2
_geom_bond_distance
C1 O1 1.223(4)
C1 N2 1.370(4)
C1 C2 1.506(5)
C2 C3 1.387(5)
C2 C7 1.393(5)
C3 C4 1.374(5)
C3 H3 0.9500
C4 C5 1.371(5)
C4 H4 0.9500
C5 C6 1.370(5)
C5 N1 1.482(5)
C6 C7 1.372(5)
C6 H6 0.9500
N1 O2 1.221(4)
N1 O3 1.226(4)
N2 C16 1.425(4)
N2 C8 1.482(4)
C7 H7 0.9500
C8 C9 1.484(5)
C8 H8A 0.9900
C8 H8B 0.9900
C9 C10 1.324(5)
C9 H9 0.9500
C10 C11 1.462(5)
C10 H10 0.9500
C11 C12 1.390(5)
C11 C16 1.400(5)
C12 C13 1.373(5)
C12 H12 0.9500
C13 C14 1.384(5)
C13 Br1 1.910(4)
C14 C15 1.383(5)
C14 H14 0.9500
C15 C16 1.387(5)
C15 H15 0.9500

loop_
_geom_torsion_atom_site_label_1
_geom_torsion_atom_site_label_2
_geom_torsion_atom_site_label_3
_geom_torsion_atom_site_label_4
_geom_torsion
O1 C1 C2 C3 40.3(5)
N2 C1 C2 C3 -141.1(3)
O1 C1 C2 C7 -133.2(4)
N2 C1 C2 C7 45.4(5)
C7 C2 C3 C4 -3.2(6)
C1 C2 C3 C4 -177.0(3)
C2 C3 C4 C5 1.3(6)
C3 C4 C5 C6 1.2(6)
C3 C4 C5 N1 -178.5(3)
C4 C5 C6 C7 -1.6(6)
N1 C5 C6 C7 178.0(3)
C6 C5 N1 O2 -7.6(5)
C4 C5 N1 O2 172.1(3)
C6 C5 N1 O3 174.8(3)
C4 C5 N1 O3 -5.5(5)
O1 C1 N2 C16 4.4(5)
C2 C1 N2 C16 -174.2(3)
O1 C1 N2 C8 -160.3(3)
C2 C1 N2 C8 21.1(5)
C5 C6 C7 C2 -0.4(6)
C3 C2 C7 C6 2.7(5)
C1 C2 C7 C6 176.2(3)
C1 N2 C8 C9 122.4(4)
C16 N2 C8 C9 -42.8(4)
N2 C8 C9 C10 25.8(5)
C8 C9 C10 C11 1.1(6)
C9 C10 C11 C12 167.1(4)
C9 C10 C11 C16 -12.2(5)
C16 C11 C12 C13 -0.3(5)
C10 C11 C12 C13 -179.6(3)
C11 C12 C13 C14 3.3(5)
C11 C12 C13 Br1 -174.5(2)
C12 C13 C14 C15 -3.4(5)
Br1 C13 C14 C15 174.4(3)
C13 C14 C15 C16 0.5(5)
C14 C15 C16 C11 2.5(5)
C14 C15 C16 N2 -174.5(3)
C12 C11 C16 C15 -2.6(5)
C10 C11 C16 C15 176.8(3)
C12 C11 C16 N2 174.4(3)
C10 C11 C16 N2 -6.2(5)
C1 N2 C16 C15 45.6(5)
C8 N2 C16 C15 -148.6(3)
C1 N2 C16 C11 -131.4(3)
C8 N2 C16 C11 34.4(4)
